data_2238756
loop_
_publ_author_name
'Starosta, Wojciech'
'Leciejewicz, Janusz'

_publ_section_title
;
 <i>catena</i>-Poly[[diaquabis(\m~3~-5-carboxylato-1<i>H</i>-pyrazole-3-carboxylic
 acid-\k^3^<i>O</i>^3^:<i>O</i>^3^;<i>O</i>^5^)dilithium(I)] monohydrate]
;
_journal_issue 11
_journal_name_full 'Acta Crystallographica Section E'
_journal_page_first m593
_journal_page_last m594
_journal_paper_doi 10.1107/S1600536813026408
_journal_volume 69
_journal_year 2013
_chemical_formula_iupac '[Li2 (C5 H3 N2 O2)2 (H2 O)2], H2 O'
_chemical_formula_moiety 'C10 H10 Li2 N4 O10, H2 O'
_chemical_formula_sum 'C10 H12 Li2 N4 O11'
_chemical_formula_weight 378.12
_chemical_name_systematic
;<i>catena</i>-Poly[[diaquabis(\m~3~-5-carboxylato-1<i>H</i>-pyrazole-3-carboxylic acid-\k^3^<i>O</i>^3^:<i>O</i>^3^;<i>O</i>^5^)dilithium(I)]
monohydrate]
;
_space_group_IT_number 2
_symmetry_cell_setting triclinic
_symmetry_space_group_name_Hall '-P 1'
_symmetry_space_group_name_H-M 'P -1'
_atom_sites_solution_hydrogens geom
_atom_sites_solution_primary direct
_atom_sites_solution_secondary difmap
_audit_creation_method SHELXL-97
_cell_angle_alpha 68.38(3)
_cell_angle_beta 89.07(3)
_cell_angle_gamma 63.66(3)
_cell_formula_units_Z 1
_cell_length_a 7.2610(15)
_cell_length_b 7.5835(15)
_cell_length_c 8.5751(17)
_cell_measurement_reflns_used 25
_cell_measurement_temperature 293(2)
_cell_measurement_theta_max 15
_cell_measurement_theta_min 6
_cell_volume 387.2(2)
_computing_cell_refinement 'KM-4 Software (Kuma, 1996)'
_computing_data_collection 'KM-4 Software (Kuma, 1996)'
_computing_data_reduction 'DATAPROC (Kuma, 2001)'
_computing_molecular_graphics 'SHELXTL (Sheldrick, 2008)'
_computing_publication_material 'SHELXTL (Sheldrick, 2008)'
_computing_structure_refinement 'SHELXL97 (Sheldrick, 2008)'
_computing_structure_solution 'SHELXS97 (Sheldrick, 2008)'
_diffrn_ambient_temperature 293(2)
_diffrn_measured_fraction_theta_full 0.976
_diffrn_measured_fraction_theta_max 0.942
_diffrn_measurement_device_type 'Kuma KM-4 four-circle'
_diffrn_measurement_method 'profile data from \w/2\q scan'
_diffrn_radiation_monochromator graphite
_diffrn_radiation_source 'fine-focus sealed tube'
_diffrn_radiation_type MoK\a
_diffrn_radiation_wavelength 0.71073
_diffrn_reflns_av_R_equivalents 0.0509
_diffrn_reflns_av_sigmaI/netI 0.0256
_diffrn_reflns_limit_h_max 9
_diffrn_reflns_limit_h_min -9
_diffrn_reflns_limit_k_max 9
_diffrn_reflns_limit_k_min 0
_diffrn_reflns_limit_l_max 11
_diffrn_reflns_limit_l_min -11
_diffrn_reflns_number 2319
_diffrn_reflns_theta_full 25.00
_diffrn_reflns_theta_max 30.07
_diffrn_reflns_theta_min 2.60
_diffrn_standards_decay_% 3.18
_diffrn_standards_interval_count 200
_diffrn_standards_number 3
_exptl_absorpt_coefficient_mu 0.145
_exptl_absorpt_correction_T_max 0.98245
_exptl_absorpt_correction_T_min 0.96324
_exptl_absorpt_correction_type analytical
_exptl_absorpt_process_details '(<i>CrysAlis RED</i>; Oxford Diffraction, 2008)'
_exptl_crystal_colour colourless
_exptl_crystal_density_diffrn 1.622
_exptl_crystal_density_method 'not measured'
_exptl_crystal_description blocks
_exptl_crystal_F_000 194
_exptl_crystal_size_max 0.318
_exptl_crystal_size_mid 0.192
_exptl_crystal_size_min 0.154
_refine_diff_density_max 0.359
_refine_diff_density_min -0.428
_refine_ls_extinction_method none
_refine_ls_goodness_of_fit_ref 1.041
_refine_ls_hydrogen_treatment mixed
_refine_ls_matrix_type full
_refine_ls_number_parameters 148
_refine_ls_number_reflns 2139
_refine_ls_number_restraints 4
_refine_ls_restrained_S_all 1.040
_refine_ls_R_factor_all 0.0667
_refine_ls_R_factor_gt 0.0480
_refine_ls_shift/su_max 0.000
_refine_ls_shift/su_mean 0.000
_refine_ls_structure_factor_coef Fsqd
_refine_ls_weighting_details 'calc w=1/[\s^2^(Fo^2^)+(0.0979P)^2^+0.0513P] where P=(Fo^2^+2Fc^2^)/3'
_refine_ls_weighting_scheme calc
_refine_ls_wR_factor_gt 0.1261
_refine_ls_wR_factor_ref 0.1390
_reflns_number_gt 1631
_reflns_number_total 2139
_reflns_threshold_expression I>2sigma(I)
_cod_data_source_file kp2459.cif
_cod_data_source_block I
_cod_original_cell_volume 387.19(13)
_cod_database_code 2238756

loop_
_symmetry_equiv_pos_as_xyz
'x, y, z'
'-x, -y, -z'

loop_
_atom_site_type_symbol
_atom_site_label
_atom_site_fract_x
_atom_site_fract_y
_atom_site_fract_z
_atom_site_U_iso_or_equiv
_atom_site_adp_type
_atom_site_calc_flag
_atom_site_refinement_flags
_atom_site_occupancy
_atom_site_symmetry_multiplicity
O O1 0.31476(15) 0.19235(16) 0.41828(13) 0.0317(3) Uani d . 1 1
O O3 -0.04302(15) 1.06450(16) -0.29666(13) 0.0330(3) Uani d . 1 1
H H3 -0.0066 1.1326 -0.3779 0.050 Uiso calc R 1 1
N N2 -0.12574(16) 0.83399(17) -0.01238(13) 0.0229(2) Uani d . 1 1
O O4 0.30113(16) 0.84618(17) -0.21398(14) 0.0352(3) Uani d . 1 1
O O2 -0.02499(16) 0.33302(17) 0.43139(13) 0.0361(3) Uani d . 1 1
N N1 -0.11472(16) 0.68180(16) 0.13403(13) 0.0219(2) Uani d . 1 1
C C5 0.08191(17) 0.51952(18) 0.19965(15) 0.0208(3) Uani d . 1 1
C C4 0.20777(18) 0.56837(19) 0.08850(15) 0.0236(3) Uani d . 1 1
H H4 0.3512 0.4884 0.0977 0.028 Uiso calc R 1 1
C C3 0.07157(18) 0.76495(18) -0.04109(14) 0.0209(3) Uani d . 1 1
C C7 0.12037(19) 0.8962(2) -0.19328(15) 0.0230(3) Uani d . 1 1
C C6 0.12709(19) 0.33371(19) 0.36231(15) 0.0218(3) Uani d . 1 1
Li Li1 0.4462(4) -0.0115(4) 0.6522(3) 0.0310(5) Uani d . 1 1
O O5 0.50246(15) 0.15574(18) 0.75835(14) 0.0331(3) Uani d . 1 1
O O6 0.4576(4) 0.5520(4) 0.5472(4) 0.0493(6) Uani d PD 0.50 1
H H1 -0.225(4) 0.700(4) 0.173(3) 0.046(6) Uiso d . 1 1
H H52 0.531(5) 0.254(4) 0.683(4) 0.070(8) Uiso d D 1 1
H H51 0.630(5) 0.063(5) 0.832(4) 0.078(9) Uiso d . 1 1
H H62 0.328(4) 0.602(6) 0.559(9) 0.14(3) Uiso d PD 0.50 1
H H61 0.508(15) 0.57(3) 0.624(19) 0.38(11) Uiso d PD 0.50 1

loop_
_atom_site_aniso_label
_atom_site_aniso_U_11
_atom_site_aniso_U_22
_atom_site_aniso_U_33
_atom_site_aniso_U_12
_atom_site_aniso_U_13
_atom_site_aniso_U_23
O1 0.0179(4) 0.0260(5) 0.0233(4) 0.0000(4) 0.0017(3) 0.0056(4)
O3 0.0216(5) 0.0280(5) 0.0247(5) -0.0075(4) 0.0030(4) 0.0095(4)
N2 0.0175(5) 0.0181(5) 0.0188(5) -0.0056(4) 0.0027(3) 0.0038(4)
O4 0.0215(5) 0.0304(5) 0.0329(5) -0.0091(4) 0.0097(4) 0.0044(4)
O2 0.0212(5) 0.0292(5) 0.0296(5) -0.0066(4) 0.0068(4) 0.0106(4)
N1 0.0148(5) 0.0178(5) 0.0188(5) -0.0047(4) 0.0032(3) 0.0034(4)
C5 0.0156(5) 0.0166(5) 0.0182(5) -0.0050(4) 0.0025(4) 0.0019(4)
C4 0.0150(5) 0.0183(5) 0.0218(5) -0.0034(4) 0.0040(4) 0.0023(4)
C3 0.0173(5) 0.0175(5) 0.0178(5) -0.0067(4) 0.0038(4) 0.0014(4)
C7 0.0210(6) 0.0189(5) 0.0195(5) -0.0082(4) 0.0047(4) 0.0006(4)
C6 0.0172(5) 0.0173(5) 0.0177(5) -0.0048(4) 0.0018(4) 0.0022(4)
Li1 0.0219(10) 0.0268(11) 0.0278(11) -0.0074(9) 0.0077(8) 0.0006(9)
O5 0.0173(4) 0.0320(5) 0.0309(5) -0.0070(4) 0.0031(4) 0.0012(4)
O6 0.0359(13) 0.0414(14) 0.0517(15) -0.0200(11) 0.0027(10) 0.0030(11)

loop_
_atom_type_symbol
_atom_type_description
_atom_type_scat_dispersion_real
_atom_type_scat_dispersion_imag
_atom_type_scat_source
C C 0.0033 0.0016 'International Tables Vol C Tables 4.2.6.8 and 6.1.1.4'
H H 0.0000 0.0000 'International Tables Vol C Tables 4.2.6.8 and 6.1.1.4'
Li Li -0.0003 0.0001 'International Tables Vol C Tables 4.2.6.8 and 6.1.1.4'
N N 0.0061 0.0033 'International Tables Vol C Tables 4.2.6.8 and 6.1.1.4'
O O 0.0106 0.0060 'International Tables Vol C Tables 4.2.6.8 and 6.1.1.4'

loop_
_geom_angle_atom_site_label_1
_geom_angle_atom_site_label_2
_geom_angle_atom_site_label_3
_geom_angle_site_symmetry_1
_geom_angle_site_symmetry_3
_geom_angle
C6 O1 Li1 . 2_656 141.01(13)
C6 O1 Li1 . . 128.30(12)
Li1 O1 Li1 2_656 . 87.41(12)
C7 O3 H3 . . 109.5
N1 N2 C3 . . 104.63(10)
C7 O4 Li1 . 1_564 136.31(12)
N2 N1 C5 . . 112.49(10)
N2 N1 H1 . . 117.8(16)
C5 N1 H1 . . 129.7(16)
N1 C5 C4 . . 106.99(10)
N1 C5 C6 . . 120.84(11)
C4 C5 C6 . . 132.17(11)
C5 C4 C3 . . 104.29(10)
C5 C4 H4 . . 127.9
C3 C4 H4 . . 127.9
N2 C3 C4 . . 111.59(11)
N2 C3 C7 . . 120.02(11)
C4 C3 C7 . . 128.37(11)
O4 C7 O3 . . 125.27(12)
O4 C7 C3 . . 121.04(12)
O3 C7 C3 . . 113.68(11)
O2 C6 O1 . . 126.09(12)
O2 C6 C5 . . 116.69(11)
O1 C6 C5 . . 117.22(12)
O4 Li1 O1 1_546 2_656 114.50(14)
O4 Li1 O1 1_546 . 118.27(14)
O1 Li1 O1 2_656 . 92.59(12)
O4 Li1 O5 1_546 . 111.34(13)
O1 Li1 O5 2_656 . 114.31(14)
O1 Li1 O5 . . 104.38(13)
O4 Li1 Li1 1_546 2_656 130.02(19)
O1 Li1 Li1 2_656 2_656 46.58(9)
O1 Li1 Li1 . 2_656 46.02(8)
O5 Li1 Li1 . 2_656 118.50(16)
Li1 O5 H52 . . 111.3(17)
Li1 O5 H51 . . 106.9(16)
H52 O5 H51 . . 101(2)
O6 O6 H62 2_666 . 126(6)
O6 O6 H61 2_666 . 133(7)
H62 O6 H61 . . 100(3)

loop_
_geom_bond_atom_site_label_1
_geom_bond_atom_site_label_2
_geom_bond_site_symmetry_2
_geom_bond_distance
_geom_bond_publ_flag
O1 C6 . 1.2578(16) ?
O1 Li1 2_656 1.929(3) ?
Li1 O1 . 1.948(3) y
O3 C7 . 1.2958(17) ?
O3 H3 . 0.8200 ?
N2 N1 . 1.3298(14) ?
N2 C3 . 1.3436(16) ?
O4 C7 . 1.2240(16) ?
O4 Li1 1_564 1.910(3) ?
O2 C6 . 1.2458(15) ?
N1 C5 . 1.3513(16) ?
N1 H1 . 0.84(2) ?
C5 C4 . 1.3758(16) ?
C5 C6 . 1.4816(17) ?
C4 C3 . 1.3935(17) ?
C4 H4 . 0.9300 ?
C3 C7 . 1.4698(16) ?
Li1 O4 1_546 1.910(3) y
Li1 O1 2_656 1.930(3) y
Li1 O5 . 1.981(3) y
Li1 Li1 2_656 2.679(5) ?
O5 H52 . 0.89(3) ?
O5 H51 . 0.93(3) ?
O6 O6 2_666 1.296(6) ?
O6 H62 . 0.87(2) ?
O6 H61 . 0.86(2) ?

loop_
_geom_hbond_atom_site_label_D
_geom_hbond_atom_site_label_H
_geom_hbond_atom_site_label_A
_geom_hbond_site_symmetry_A
_geom_hbond_distance_DH
_geom_hbond_distance_HA
_geom_hbond_distance_DA
_geom_hbond_angle_DHA
O3 H3 O2 1_564 0.82 1.73 2.5159(16) 159.5
N1 H1 O5 2_566 0.84(2) 2.02(2) 2.8233(17) 161(2)
O5 H52 O6 . 0.89(3) 1.94(3) 2.749(3) 150(3)
O5 H52 O6 2_666 0.89(3) 2.01(3) 2.851(3) 157(3)
O5 H51 N2 1_646 0.93(3) 1.89(3) 2.810(2) 169(3)
O5 H51 O3 1_646 0.93(3) 2.60(3) 3.1235(16) 116(2)
O6 H62 O2 2_566 0.87(2) 2.03(3) 2.886(3) 167(7)
